data_1542865
loop_
_publ_author_name
'Hlina, Johann'
'Zitz, Rainer'
'Wagner, Harald'
'Stella, Filippo'
'Baumgartner, Judith'
'Marschner, Christoph'

_publ_section_title
;
 \s-Bond electron delocalization of branched oligogermanes and germanium
 containing oligosilanes
;
_journal_name_full 'Inorganica Chimica Acta'
_journal_page_first 120
_journal_page_last 133
_journal_paper_doi 10.1016/j.ica.2014.07.005
_journal_volume 422
_journal_year 2014
_chemical_formula_sum 'C20 H60 Ge2 Si7'
_chemical_formula_weight 642.49
_chemical_name_systematic
;
 ?
;
_space_group_IT_number 15
_symmetry_cell_setting monoclinic
_symmetry_space_group_name_Hall '-C 2yc'
_symmetry_space_group_name_H-M 'C 1 2/c 1'
_atom_sites_solution_hydrogens geom
_atom_sites_solution_primary direct
_atom_sites_solution_secondary difmap
_audit_creation_method SHELXL-97
_cell_angle_alpha 90.00
_cell_angle_beta 107.01(3)
_cell_angle_gamma 90.00
_cell_formula_units_Z 4
_cell_length_a 17.055(3)
_cell_length_b 9.2847(19)
_cell_length_c 24.665(5)
_cell_measurement_reflns_used 6276
_cell_measurement_temperature 240(2)
_cell_measurement_theta_max 52.529
_cell_measurement_theta_min 4.978
_cell_volume 3734.9(14)
_computing_cell_refinement 'Bruker XSCANS'
_computing_data_collection 'Bruker XSCANS'
_computing_data_reduction 'Bruker SHELXTL'
_computing_molecular_graphics 'Bruker SHELXTL'
_computing_publication_material 'Bruker SHELXTL'
_computing_structure_refinement 'SHELXL-97 (Sheldrick, 1997)'
_computing_structure_solution 'SHELXS-97 (Sheldrick, 1990)'
_diffrn_ambient_temperature 240(2)
_diffrn_measured_fraction_theta_full 0.998
_diffrn_measured_fraction_theta_max 0.998
_diffrn_measurement_device_type 'SMART APEX'
_diffrn_measurement_method '\w scans'
_diffrn_radiation_monochromator graphite
_diffrn_radiation_source 'fine-focus sealed tube'
_diffrn_radiation_type MoK\a
_diffrn_radiation_wavelength 0.71073
_diffrn_reflns_av_R_equivalents 0.0302
_diffrn_reflns_av_sigmaI/netI 0.0273
_diffrn_reflns_limit_h_max 21
_diffrn_reflns_limit_h_min -21
_diffrn_reflns_limit_k_max 11
_diffrn_reflns_limit_k_min -11
_diffrn_reflns_limit_l_max 30
_diffrn_reflns_limit_l_min -30
_diffrn_reflns_number 14488
_diffrn_reflns_theta_full 26.36
_diffrn_reflns_theta_max 26.36
_diffrn_reflns_theta_min 1.73
_exptl_absorpt_coefficient_mu 1.842
_exptl_absorpt_correction_T_max 0.7696
_exptl_absorpt_correction_T_min 0.5262
_exptl_absorpt_correction_type multi-scan
_exptl_absorpt_process_details SADABS
_exptl_crystal_colour colorless
_exptl_crystal_density_diffrn 1.143
_exptl_crystal_density_method 'not measured'
_exptl_crystal_description blocks
_exptl_crystal_F_000 1368
_exptl_crystal_size_max 0.40
_exptl_crystal_size_mid 0.33
_exptl_crystal_size_min 0.15
_refine_diff_density_max 0.415
_refine_diff_density_min -0.172
_refine_diff_density_rms 0.056
_refine_ls_extinction_method none
_refine_ls_goodness_of_fit_ref 1.052
_refine_ls_hydrogen_treatment constr
_refine_ls_matrix_type full
_refine_ls_number_parameters 173
_refine_ls_number_reflns 3811
_refine_ls_number_restraints 0
_refine_ls_restrained_S_all 1.052
_refine_ls_R_factor_all 0.0394
_refine_ls_R_factor_gt 0.0326
_refine_ls_shift/su_max 0.002
_refine_ls_shift/su_mean 0.016
_refine_ls_structure_factor_coef Fsqd
_refine_ls_weighting_details 'calc w=1/[\s^2^(Fo^2^)+(0.0509P)^2^+0.8108P] where P=(Fo^2^+2Fc^2^)/3'
_refine_ls_weighting_scheme calc
_refine_ls_wR_factor_gt 0.0840
_refine_ls_wR_factor_ref 0.0872
_reflns_number_gt 3253
_reflns_number_total 3811
_reflns_threshold_expression >2sigma(I)
_cod_data_source_file all.cif
_cod_data_source_block 10_845j
_cod_original_cell_volume 3734.7(13)
_cod_original_sg_symbol_H-M C2/c
_cod_database_code 1542865

loop_
_symmetry_equiv_pos_as_xyz
'x, y, z'
'-x, y, -z+1/2'
'x+1/2, y+1/2, z'
'-x+1/2, y+1/2, -z+1/2'
'-x, -y, -z'
'x, -y, z-1/2'
'-x+1/2, -y+1/2, -z'
'x+1/2, -y+1/2, z-1/2'

loop_
_atom_site_label
_atom_site_type_symbol
_atom_site_fract_x
_atom_site_fract_y
_atom_site_fract_z
_atom_site_U_iso_or_equiv
_atom_site_adp_type
_atom_site_occupancy
_atom_site_symmetry_multiplicity
_atom_site_calc_flag
_atom_site_refinement_flags
_atom_site_disorder_assembly
_atom_site_disorder_group
C4 C -0.1118(8) 0.7770(16) 0.4217(6) 0.142(7) Uani 0.516(16) 1 d P A 1
H4A H -0.1658 0.8045 0.4237 0.213 Uiso 0.516(16) 1 calc PR A 1
H4B H -0.0713 0.7990 0.4575 0.213 Uiso 0.516(16) 1 calc PR A 1
H4C H -0.1111 0.6745 0.4143 0.213 Uiso 0.516(16) 1 calc PR A 1
C5 C -0.1838(5) 0.855(2) 0.3036(4) 0.146(7) Uani 0.516(16) 1 d P A 1
H5A H -0.1999 0.7548 0.3015 0.219 Uiso 0.516(16) 1 calc PR A 1
H5B H -0.1747 0.8838 0.2681 0.219 Uiso 0.516(16) 1 calc PR A 1
H5C H -0.2268 0.9142 0.3105 0.219 Uiso 0.516(16) 1 calc PR A 1
C6 C -0.0794(7) 1.0664(11) 0.3812(11) 0.178(11) Uani 0.516(16) 1 d P A 1
H6A H -0.1339 1.1064 0.3746 0.266 Uiso 0.516(16) 1 calc PR A 1
H6B H -0.0511 1.1172 0.3581 0.266 Uiso 0.516(16) 1 calc PR A 1
H6C H -0.0491 1.0768 0.4209 0.266 Uiso 0.516(16) 1 calc PR A 1
C44 C -0.1705(9) 0.7603(15) 0.3424(14) 0.231(17) Uani 0.484(16) 1 d P A 2
H44A H -0.1869 0.7333 0.3754 0.346 Uiso 0.484(16) 1 calc PR A 2
H44B H -0.1544 0.6748 0.3257 0.346 Uiso 0.484(16) 1 calc PR A 2
H44C H -0.2161 0.8066 0.3149 0.346 Uiso 0.484(16) 1 calc PR A 2
C55 C -0.1222(10) 1.0547(15) 0.3248(7) 0.143(7) Uani 0.484(16) 1 d P A 2
H55A H -0.1798 1.0476 0.3037 0.215 Uiso 0.484(16) 1 calc PR A 2
H55B H -0.0905 1.0745 0.2988 0.215 Uiso 0.484(16) 1 calc PR A 2
H55C H -0.1145 1.1321 0.3523 0.215 Uiso 0.484(16) 1 calc PR A 2
C66 C -0.0617(10) 0.928(3) 0.4366(4) 0.242(17) Uani 0.484(16) 1 d P A 2
H66A H -0.1117 0.9399 0.4473 0.363 Uiso 0.484(16) 1 calc PR A 2
H66B H -0.0309 1.0172 0.4431 0.363 Uiso 0.484(16) 1 calc PR A 2
H66C H -0.0288 0.8519 0.4593 0.363 Uiso 0.484(16) 1 calc PR A 2
Ge1 Ge 0.031023(13) 0.78560(2) 0.340571(9) 0.04668(10) Uani 1 1 d . A .
Si1 Si 0.08455(5) 0.60143(8) 0.41054(3) 0.06266(19) Uani 1 1 d . . .
Si2 Si -0.08713(4) 0.88031(8) 0.36263(3) 0.0649(2) Uani 1 1 d . . .
Si3 Si 0.0000 0.66450(9) 0.2500 0.0536(2) Uani 1 2 d S . .
Si4 Si 0.13546(4) 0.96502(7) 0.35685(3) 0.06138(19) Uani 1 1 d . . .
C1 C 0.1825(2) 0.5223(5) 0.40584(15) 0.1059(12) Uani 1 1 d . . .
H1A H 0.2007 0.4487 0.4347 0.159 Uiso 1 1 calc R . .
H1B H 0.2238 0.5972 0.4117 0.159 Uiso 1 1 calc R . .
H1C H 0.1741 0.4797 0.3687 0.159 Uiso 1 1 calc R . .
C2 C 0.1083(3) 0.6748(4) 0.48428(14) 0.1138(13) Uani 1 1 d . . .
H2A H 0.0592 0.7169 0.4898 0.171 Uiso 1 1 calc R . .
H2B H 0.1505 0.7481 0.4898 0.171 Uiso 1 1 calc R . .
H2C H 0.1276 0.5975 0.5114 0.171 Uiso 1 1 calc R . .
C3 C 0.0118(3) 0.4474(4) 0.40387(18) 0.1159(13) Uani 1 1 d . . .
H3A H 0.0358 0.3757 0.4325 0.174 Uiso 1 1 calc R . .
H3B H 0.0011 0.4046 0.3665 0.174 Uiso 1 1 calc R . .
H3C H -0.0392 0.4819 0.4091 0.174 Uiso 1 1 calc R . .
C7 C 0.2324(2) 0.8869(4) 0.3483(2) 0.1251(16) Uani 1 1 d . A .
H7A H 0.2223 0.8505 0.3100 0.188 Uiso 1 1 calc R . .
H7B H 0.2507 0.8087 0.3751 0.188 Uiso 1 1 calc R . .
H7C H 0.2743 0.9609 0.3554 0.188 Uiso 1 1 calc R . .
C8 C 0.1016(2) 1.1212(4) 0.30926(19) 0.1170(14) Uani 1 1 d . A .
H8A H 0.0534 1.1639 0.3161 0.176 Uiso 1 1 calc R . .
H8B H 0.0883 1.0896 0.2701 0.176 Uiso 1 1 calc R . .
H8C H 0.1452 1.1920 0.3166 0.176 Uiso 1 1 calc R . .
C9 C 0.1602(3) 1.0392(5) 0.43011(16) 0.1188(14) Uani 1 1 d . A .
H9A H 0.1952 1.1231 0.4332 0.178 Uiso 1 1 calc R . .
H9B H 0.1884 0.9666 0.4571 0.178 Uiso 1 1 calc R . .
H9C H 0.1099 1.0667 0.4382 0.178 Uiso 1 1 calc R . .
C10 C 0.0898(2) 0.5427(4) 0.25279(13) 0.1041(13) Uani 1 1 d . A .
H10A H 0.0902 0.4629 0.2782 0.156 Uiso 1 1 calc R . .
H10B H 0.1404 0.5967 0.2665 0.156 Uiso 1 1 calc R . .
H10C H 0.0849 0.5060 0.2151 0.156 Uiso 1 1 calc R . .

loop_
_atom_site_aniso_label
_atom_site_aniso_U_11
_atom_site_aniso_U_22
_atom_site_aniso_U_33
_atom_site_aniso_U_23
_atom_site_aniso_U_13
_atom_site_aniso_U_12
C4 0.133(10) 0.187(12) 0.145(11) 0.064(9) 0.102(9) 0.061(9)
C5 0.059(4) 0.27(2) 0.106(7) -0.052(8) 0.023(4) 0.012(8)
C6 0.123(9) 0.084(6) 0.37(3) -0.100(12) 0.141(15) -0.022(6)
C44 0.110(11) 0.120(9) 0.52(5) -0.107(17) 0.19(2) -0.054(8)
C55 0.164(12) 0.115(9) 0.193(13) 0.030(9) 0.116(11) 0.073(9)
C66 0.183(14) 0.47(5) 0.079(6) -0.056(13) 0.046(7) 0.17(2)
Ge1 0.04753(15) 0.04466(15) 0.05047(16) -0.00541(9) 0.01846(11) -0.00182(9)
Si1 0.0731(5) 0.0637(4) 0.0544(4) 0.0072(3) 0.0237(3) 0.0055(3)
Si2 0.0583(4) 0.0702(5) 0.0733(5) -0.0121(4) 0.0302(3) 0.0040(3)
Si3 0.0755(6) 0.0392(4) 0.0477(5) 0.000 0.0206(4) 0.000
Si4 0.0543(4) 0.0554(4) 0.0720(4) -0.0048(3) 0.0146(3) -0.0091(3)
C1 0.101(2) 0.134(3) 0.084(2) 0.029(2) 0.0288(18) 0.052(2)
C2 0.159(4) 0.123(3) 0.0566(18) 0.0035(19) 0.028(2) 0.032(3)
C3 0.125(3) 0.085(2) 0.132(3) 0.045(2) 0.030(2) -0.017(2)
C7 0.077(2) 0.095(3) 0.222(5) -0.017(3) 0.073(3) -0.0141(19)
C8 0.098(3) 0.088(2) 0.145(3) 0.037(2) 0.004(2) -0.030(2)
C9 0.130(3) 0.124(3) 0.094(2) -0.038(2) 0.019(2) -0.055(3)
C10 0.158(3) 0.089(2) 0.0636(18) 0.0071(16) 0.0300(19) 0.070(2)

loop_
_atom_type_symbol
_atom_type_description
_atom_type_scat_dispersion_real
_atom_type_scat_dispersion_imag
_atom_type_scat_source
C C 0.0033 0.0016 'International Tables Vol C Tables 4.2.6.8 and 6.1.1.4'
H H 0.0000 0.0000 'International Tables Vol C Tables 4.2.6.8 and 6.1.1.4'
Si Si 0.0817 0.0704 'International Tables Vol C Tables 4.2.6.8 and 6.1.1.4'
Ge Ge 0.1547 1.8001 'International Tables Vol C Tables 4.2.6.8 and 6.1.1.4'

loop_
_geom_angle_atom_site_label_1
_geom_angle_atom_site_label_2
_geom_angle_atom_site_label_3
_geom_angle
_geom_angle_site_symmetry_1
_geom_angle_site_symmetry_3
Si4 Ge1 Si2 109.92(3) . .
Si4 Ge1 Si1 105.49(4) . .
Si2 Ge1 Si1 105.34(3) . .
Si4 Ge1 Si3 115.54(3) . .
Si2 Ge1 Si3 114.10(3) . .
Si1 Ge1 Si3 105.44(3) . .
C1 Si1 C3 106.1(2) . .
C1 Si1 C2 105.14(19) . .
C3 Si1 C2 108.3(2) . .
C1 Si1 Ge1 113.23(11) . .
C3 Si1 Ge1 112.16(12) . .
C2 Si1 Ge1 111.48(13) . .
C44 Si2 C6 132.8(5) . .
C44 Si2 C66 112.2(10) . .
C6 Si2 C66 61.7(8) . .
C44 Si2 C5 40.9(8) . .
C6 Si2 C5 107.6(7) . .
C66 Si2 C5 135.7(6) . .
C44 Si2 C55 106.9(8) . .
C6 Si2 C55 44.0(6) . .
C66 Si2 C55 103.9(8) . .
C5 Si2 C55 68.9(6) . .
C44 Si2 C4 63.5(8) . .
C6 Si2 C4 108.1(7) . .
C66 Si2 C4 52.1(8) . .
C5 Si2 C4 101.1(6) . .
C55 Si2 C4 135.2(4) . .
C44 Si2 Ge1 111.4(4) . .
C6 Si2 Ge1 114.2(3) . .
C66 Si2 Ge1 110.5(4) . .
C5 Si2 Ge1 112.7(3) . .
C55 Si2 Ge1 111.7(3) . .
C4 Si2 Ge1 112.3(3) . .
C10 Si3 C10 106.4(3) 2 .
C10 Si3 Ge1 106.79(10) 2 2
C10 Si3 Ge1 105.55(10) . 2
C10 Si3 Ge1 105.55(10) 2 .
C10 Si3 Ge1 106.79(10) . .
Ge1 Si3 Ge1 124.56(4) 2 .
C8 Si4 C9 105.4(2) . .
C8 Si4 C7 110.8(2) . .
C9 Si4 C7 107.2(2) . .
C8 Si4 Ge1 111.20(12) . .
C9 Si4 Ge1 111.57(13) . .
C7 Si4 Ge1 110.53(12) . .

loop_
_geom_bond_atom_site_label_1
_geom_bond_atom_site_label_2
_geom_bond_distance
_geom_bond_site_symmetry_2
C4 Si2 1.892(8) .
C5 Si2 1.867(9) .
C6 Si2 1.782(8) .
C44 Si2 1.760(11) .
C55 Si2 1.877(9) .
C66 Si2 1.803(9) .
Ge1 Si4 2.3854(8) .
Ge1 Si2 2.4023(8) .
Ge1 Si1 2.4112(9) .
Ge1 Si3 2.4172(6) .
Si1 C1 1.860(3) .
Si1 C3 1.868(4) .
Si1 C2 1.872(3) .
Si3 C10 1.889(3) 2
Si3 C10 1.889(3) .
Si3 Ge1 2.4171(6) 2
Si4 C8 1.849(4) .
Si4 C9 1.863(4) .
Si4 C7 1.872(3) .

loop_
_geom_torsion_atom_site_label_1
_geom_torsion_atom_site_label_2
_geom_torsion_atom_site_label_3
_geom_torsion_atom_site_label_4
_geom_torsion
_geom_torsion_site_symmetry_1
_geom_torsion_site_symmetry_2
_geom_torsion_site_symmetry_3
_geom_torsion_site_symmetry_4
Si4 Ge1 Si1 C1 -58.76(16) . . . .
Si2 Ge1 Si1 C1 -175.04(16) . . . .
Si3 Ge1 Si1 C1 63.97(16) . . . .
Si4 Ge1 Si1 C3 -178.82(17) . . . .
Si2 Ge1 Si1 C3 64.90(17) . . . .
Si3 Ge1 Si1 C3 -56.09(17) . . . .
Si4 Ge1 Si1 C2 59.56(17) . . . .
Si2 Ge1 Si1 C2 -56.71(17) . . . .
Si3 Ge1 Si1 C2 -177.71(17) . . . .
Si4 Ge1 Si2 C44 172.1(11) . . . .
Si1 Ge1 Si2 C44 -74.7(11) . . . .
Si3 Ge1 Si2 C44 40.5(11) . . . .
Si4 Ge1 Si2 C6 4.7(9) . . . .
Si1 Ge1 Si2 C6 117.9(9) . . . .
Si3 Ge1 Si2 C6 -127.0(9) . . . .
Si4 Ge1 Si2 C66 -62.5(11) . . . .
Si1 Ge1 Si2 C66 50.7(11) . . . .
Si3 Ge1 Si2 C66 165.9(11) . . . .
Si4 Ge1 Si2 C5 127.8(7) . . . .
Si1 Ge1 Si2 C5 -119.0(7) . . . .
Si3 Ge1 Si2 C5 -3.8(7) . . . .
Si4 Ge1 Si2 C55 52.6(7) . . . .
Si1 Ge1 Si2 C55 165.8(7) . . . .
Si3 Ge1 Si2 C55 -79.1(7) . . . .
Si4 Ge1 Si2 C4 -118.8(7) . . . .
Si1 Ge1 Si2 C4 -5.6(7) . . . .
Si3 Ge1 Si2 C4 109.6(7) . . . .
Si4 Ge1 Si3 C10 -175.22(13) . . . 2
Si2 Ge1 Si3 C10 -46.36(14) . . . 2
Si1 Ge1 Si3 C10 68.74(14) . . . 2
Si4 Ge1 Si3 C10 71.78(14) . . . .
Si2 Ge1 Si3 C10 -159.36(13) . . . .
Si1 Ge1 Si3 C10 -44.27(13) . . . .
Si4 Ge1 Si3 Ge1 -51.45(2) . . . 2
Si2 Ge1 Si3 Ge1 77.41(3) . . . 2
Si1 Ge1 Si3 Ge1 -167.49(2) . . . 2
Si2 Ge1 Si4 C8 -63.32(17) . . . .
Si1 Ge1 Si4 C8 -176.42(17) . . . .
Si3 Ge1 Si4 C8 67.56(17) . . . .
Si2 Ge1 Si4 C9 54.06(17) . . . .
Si1 Ge1 Si4 C9 -59.05(17) . . . .
Si3 Ge1 Si4 C9 -175.06(17) . . . .
Si2 Ge1 Si4 C7 173.19(18) . . . .
Si1 Ge1 Si4 C7 60.09(18) . . . .
Si3 Ge1 Si4 C7 -55.93(18) . . . .
